data_2243875
loop_
_publ_author_name
'Rousselin, Yoann'
'Yolka, Sylvie'
'Clavel, Alexandre'

_publ_section_title
;
 Crystal structures of two polymorphs of tixocortol pivalate
;
_journal_issue 8
_journal_name_full 'Acta Crystallographica Section E'
_journal_page_first 809
_journal_page_last 813
_journal_paper_doi 10.1107/S2056989021007167
_journal_volume 77
_journal_year 2021
_chemical_absolute_configuration ad
_chemical_formula_iupac 'C26 H38 O5 S'
_chemical_formula_moiety 'C26 H38 O5 S'
_chemical_formula_sum 'C26 H38 O5 S'
_chemical_formula_weight 462.62
_chemical_name_systematic
;(<i>S</i>)-{2-[(8<i>S</i>,9<i>S</i>,10<i>R</i>,11<i>S</i>,13<i>S</i>,14<i>S</i>,17<i>R</i>)-11,17-Dihydroxy-10,13-dimethyl-3-oxo-2,6,7,8,9,11,12,14,15,16-decahydro-1<i>H</i>-cyclopenta[<i>a</i>]phenanthren-17-yl]-2-oxoethyl}
2,2-dimethylpropanethioate
;
_space_group_crystal_system orthorhombic
_space_group_IT_number 19
_space_group_name_Hall 'P 2ac 2ab'
_space_group_name_H-M_alt 'P 21 21 21'
_atom_sites_solution_hydrogens geom
_atom_sites_solution_primary dual
_audit_creation_method
;
Olex2 1.2
(compiled May 18 2018 14:05:52 for OlexSys, GUI svn.r5506)
;
_cell_angle_alpha 90
_cell_angle_beta 90
_cell_angle_gamma 90
_cell_formula_units_Z 4
_cell_length_a 6.0146(2)
_cell_length_b 19.2817(7)
_cell_length_c 20.9887(7)
_cell_measurement_reflns_used 6178
_cell_measurement_temperature 100.00(10)
_cell_measurement_theta_max 66.51
_cell_measurement_theta_min 3.11
_cell_volume 2434.10(14)
_computing_cell_refinement
;
SAINT (Bruker, 2016)
;
_computing_data_collection
;
APEX3 (Bruker, 2016)
;
_computing_data_reduction
;
SAINT (Bruker, 2016)
;
_computing_molecular_graphics
;
<i>OLEX2</i> (Dolomanov <i>et al.</i>,  2009)
;
_computing_publication_material
;
<i>OLEX2</i> (Dolomanov <i>et al.</i>,  2009)
;
_computing_structure_refinement
;
ShelXL (Sheldrick, 2015b)
;
_computing_structure_solution
;
ShelXT (Sheldrick, 2015a)
;
_diffrn_ambient_temperature 100.00(10)
_diffrn_detector CMOS
_diffrn_detector_area_resol_mean '1024 x 1024'
_diffrn_measured_fraction_theta_full 1.000
_diffrn_measured_fraction_theta_max 1.000
_diffrn_measurement_device '\k-geometry diffractometer'
_diffrn_measurement_device_type 'Bruker D8 Venture'
_diffrn_measurement_method '\f and \w scans'
_diffrn_radiation_monochromator 'QUAZAR MX multilayer optics'
_diffrn_radiation_probe x-ray
_diffrn_radiation_type CuK\a
_diffrn_radiation_wavelength 1.54178
_diffrn_reflns_av_R_equivalents 0.1022
_diffrn_reflns_av_unetI/netI 0.0541
_diffrn_reflns_limit_h_max 6
_diffrn_reflns_limit_h_min -7
_diffrn_reflns_limit_k_max 22
_diffrn_reflns_limit_k_min -22
_diffrn_reflns_limit_l_max 25
_diffrn_reflns_limit_l_min -24
_diffrn_reflns_number 30900
_diffrn_reflns_theta_full 66.740
_diffrn_reflns_theta_max 66.740
_diffrn_reflns_theta_min 3.112
_diffrn_source 'sealed X-ray tube'
_diffrn_standards_number 0
_exptl_absorpt_coefficient_mu 1.455
_exptl_absorpt_correction_T_max 0.8622
_exptl_absorpt_correction_T_min 0.7073
_exptl_absorpt_correction_type multi-scan
_exptl_absorpt_process_details
;
(SADABS; Krause <i>et al.</i>,  2015)
;
_exptl_crystal_colour 'clear light colourless'
_exptl_crystal_density_diffrn 1.262
_exptl_crystal_description plate
_exptl_crystal_F_000 1000
_exptl_crystal_size_max 0.184
_exptl_crystal_size_mid 0.063
_exptl_crystal_size_min 0.05
_refine_diff_density_max 0.264
_refine_diff_density_min -0.389
_refine_ls_abs_structure_details
;
 Refined as an inversion twin
;
_refine_ls_abs_structure_Flack 0.11(4)
_refine_ls_extinction_method none
_refine_ls_goodness_of_fit_ref 1.065
_refine_ls_hydrogen_treatment constr
_refine_ls_matrix_type full
_refine_ls_number_parameters 329
_refine_ls_number_reflns 4303
_refine_ls_number_restraints 16
_refine_ls_restrained_S_all 1.065
_refine_ls_R_factor_all 0.0639
_refine_ls_R_factor_gt 0.0551
_refine_ls_shift/su_max 0.000
_refine_ls_shift/su_mean 0.000
_refine_ls_structure_factor_coef Fsqd
_refine_ls_weighting_details 'w=1/[\s^2^(Fo^2^)+(0.0520P)^2^+1.3292P] where P=(Fo^2^+2Fc^2^)/3'
_refine_ls_weighting_scheme calc
_refine_ls_wR_factor_gt 0.1256
_refine_ls_wR_factor_ref 0.1303
_reflns_number_gt 3803
_reflns_number_total 4303
_reflns_threshold_expression 'I > 2\s(I)'
_cod_data_source_file dj2019sup1.cif
_cod_data_source_block SY20C174
_cod_database_code 2243875
_shelx_space_group_comment
;
The symmetry employed for this shelxl refinement is uniquely defined
by the following loop, which should always be used as a source of
symmetry information in preference to the above space-group names.
They are only intended as comments.
;
_shelx_estimated_absorpt_t_min 0.776
_shelx_estimated_absorpt_t_max 0.931

loop_
_space_group_symop_operation_xyz
'x, y, z'
'-x+1/2, -y, z+1/2'
'-x, y+1/2, -z+1/2'
'x+1/2, -y+1/2, -z'

loop_
_atom_site_type_symbol
_atom_site_label
_atom_site_fract_x
_atom_site_fract_y
_atom_site_fract_z
_atom_site_U_iso_or_equiv
_atom_site_adp_type
_atom_site_calc_flag
_atom_site_occupancy
_atom_site_disorder_assembly
_atom_site_disorder_group
O O2 0.5899(6) 0.4360(2) 0.72379(16) 0.0542(10) Uani d 1 . .
O O3 0.2156(5) 0.50617(16) 0.61339(15) 0.0390(7) Uani d 1 . .
H H3 0.209393 0.545661 0.630189 0.059 Uiso calc 1 . .
O O4 0.4523(5) 0.28363(14) 0.49153(14) 0.0367(7) Uani d 1 . .
H H4 0.369010 0.253012 0.507049 0.055 Uiso calc 1 . .
O O5 0.2955(7) 0.36601(17) 0.17678(14) 0.0487(9) Uani d 1 . .
C C19 0.5824(7) 0.4099(2) 0.3207(2) 0.0332(9) Uani d 1 . .
C C23 0.5075(8) 0.4126(2) 0.2605(2) 0.0384(10) Uani d 1 . .
H H23 0.550048 0.451088 0.235126 0.046 Uiso calc 1 . .
C C10 0.5508(7) 0.4744(2) 0.5179(2) 0.0324(9) Uani d 1 . .
H H10 0.415291 0.501122 0.505311 0.039 Uiso calc 1 . .
C C26 0.2974(7) 0.3182(2) 0.34159(18) 0.0312(9) Uani d 1 . .
H H26A 0.270014 0.275824 0.366990 0.037 Uiso calc 1 . .
H H26B 0.167597 0.349225 0.347184 0.037 Uiso calc 1 . .
C C21 0.7010(7) 0.4915(2) 0.4084(2) 0.0346(9) Uani d 1 . .
H H21A 0.832545 0.517167 0.424124 0.042 Uiso calc 1 . .
H H21B 0.578497 0.525229 0.402795 0.042 Uiso calc 1 . .
C C18 0.5052(7) 0.3548(2) 0.36772(19) 0.0288(9) Uani d 1 . .
C C24 0.3664(8) 0.3607(2) 0.2319(2) 0.0406(11) Uani d 1 . .
C C15 0.3269(7) 0.34602(19) 0.48133(19) 0.0296(9) Uani d 1 . .
H H15 0.180184 0.332125 0.462922 0.036 Uiso calc 1 . .
C C8 0.4270(8) 0.4760(2) 0.6258(2) 0.0386(10) Uani d 1 . .
C C17 0.6327(7) 0.4380(2) 0.4582(2) 0.0292(9) Uani d 1 . .
H H17 0.763081 0.408045 0.468950 0.035 Uiso calc 1 . .
C C9 0.4772(7) 0.4237(2) 0.5707(2) 0.0322(10) Uani d 1 . .
C C22 0.6971(8) 0.3019(2) 0.3744(2) 0.0345(9) Uani d 1 . .
H H22A 0.751711 0.289182 0.331957 0.052 Uiso calc 1 . .
H H22B 0.642942 0.260357 0.396306 0.052 Uiso calc 1 . .
H H22C 0.818350 0.322694 0.399048 0.052 Uiso calc 1 . .
C C11 0.7052(8) 0.5257(2) 0.5512(2) 0.0387(10) Uani d 1 . .
H H11A 0.698529 0.571722 0.530401 0.046 Uiso calc 1 . .
H H11B 0.860739 0.508887 0.550330 0.046 Uiso calc 1 . .
C C20 0.7564(7) 0.4589(2) 0.3438(2) 0.0378(11) Uani d 1 . .
H H20A 0.775716 0.496321 0.311979 0.045 Uiso calc 1 . .
H H20B 0.899444 0.433782 0.347301 0.045 Uiso calc 1 . .
C C12 0.6174(8) 0.5295(3) 0.6202(2) 0.0448(12) Uani d 1 . .
H H12A 0.561469 0.576745 0.629549 0.054 Uiso calc 1 . .
H H12B 0.737654 0.518446 0.650724 0.054 Uiso calc 1 . .
C C6 0.2076(9) 0.4088(2) 0.7138(2) 0.0441(11) Uani d 1 . .
H H6AA 0.196918 0.361138 0.696528 0.053 Uiso calc 0.770(4) A 1
H H6AB 0.082226 0.435978 0.696182 0.053 Uiso calc 0.770(4) A 1
H H6BC 0.120508 0.394023 0.676151 0.053 Uiso calc 0.230(4) A 2
H H6BD 0.119404 0.443918 0.737153 0.053 Uiso calc 0.230(4) A 2
C C13 0.6669(8) 0.3752(2) 0.5918(2) 0.0381(10) Uani d 1 . .
H H13A 0.721108 0.348936 0.554993 0.057 Uiso calc 1 . .
H H13B 0.611557 0.343021 0.624265 0.057 Uiso calc 1 . .
H H13C 0.788640 0.402879 0.609613 0.057 Uiso calc 1 . .
C C25 0.3151(8) 0.2983(2) 0.27161(19) 0.0373(10) Uani d 1 . .
H H25A 0.433983 0.263261 0.266140 0.045 Uiso calc 1 . .
H H25B 0.173190 0.277449 0.257299 0.045 Uiso calc 1 . .
C C14 0.2796(7) 0.3837(2) 0.54478(19) 0.0303(9) Uani d 1 . .
H H14A 0.154299 0.416247 0.538403 0.036 Uiso calc 1 . .
H H14B 0.232769 0.349021 0.576884 0.036 Uiso calc 1 . .
C C7 0.4242(9) 0.4410(2) 0.6919(2) 0.0421(11) Uani d 1 . .
C C16 0.4439(7) 0.39282(19) 0.43159(19) 0.0270(9) Uani d 1 . .
H H16 0.326901 0.426958 0.418849 0.032 Uiso calc 1 . .
S S1 0.1815(3) 0.40537(8) 0.79935(7) 0.0450(5) Uani d 0.770(4) A 1
O O1 0.3483(7) 0.2850(2) 0.76836(19) 0.0451(11) Uani d 0.770(4) A 1
C C1 0.3521(12) 0.3028(4) 0.8813(3) 0.0361(18) Uani d 0.770(4) A 1
C C2 0.6090(12) 0.3076(8) 0.8878(8) 0.039(3) Uani d 0.770(4) A 1
H H2A 0.652836 0.294448 0.931111 0.058 Uiso calc 0.770(4) A 1
H H2B 0.657117 0.355274 0.879249 0.058 Uiso calc 0.770(4) A 1
H H2C 0.679074 0.276143 0.857122 0.058 Uiso calc 0.770(4) A 1
C C4 0.272(2) 0.2291(5) 0.8928(5) 0.058(3) Uani d 0.770(4) A 1
H H4A 0.339000 0.198135 0.861101 0.087 Uiso calc 0.770(4) A 1
H H4B 0.110117 0.227401 0.889187 0.087 Uiso calc 0.770(4) A 1
H H4C 0.316890 0.214251 0.935628 0.087 Uiso calc 0.770(4) A 1
C C3 0.2438(11) 0.3521(3) 0.9302(3) 0.0404(15) Uani d 0.770(4) A 1
H H3A 0.278848 0.336261 0.973456 0.061 Uiso calc 0.770(4) A 1
H H3B 0.082257 0.352166 0.924197 0.061 Uiso calc 0.770(4) A 1
H H3C 0.301585 0.399154 0.924132 0.061 Uiso calc 0.770(4) A 1
C C5 0.3022(10) 0.3230(3) 0.8119(3) 0.0332(12) Uani d 0.770(4) A 1
S S1A 0.2553(10) 0.3349(3) 0.7649(3) 0.055(2) Uiso d 0.230(4) A 2
O O1A 0.297(2) 0.4314(7) 0.8496(6) 0.042(4) Uiso d 0.230(4) A 2
C C1A 0.355(4) 0.3187(10) 0.8972(9) 0.023(7) Uiso d 0.230(4) A 2
C C2A 0.615(5) 0.309(3) 0.899(3) 0.06(2) Uiso d 0.230(4) A 2
H H2AA 0.683993 0.351239 0.915726 0.089 Uiso calc 0.230(4) A 2
H H2AB 0.669427 0.300462 0.855557 0.089 Uiso calc 0.230(4) A 2
H H2AC 0.652259 0.269623 0.926175 0.089 Uiso calc 0.230(4) A 2
C C3A 0.283(5) 0.3463(15) 0.9609(11) 0.056(8) Uiso d 0.230(4) A 2
H H3AA 0.340463 0.316272 0.994771 0.084 Uiso calc 0.230(4) A 2
H H3AB 0.120195 0.347280 0.962866 0.084 Uiso calc 0.230(4) A 2
H H3AC 0.341046 0.393392 0.966587 0.084 Uiso calc 0.230(4) A 2
C C4A 0.260(6) 0.2455(13) 0.8820(15) 0.038(8) Uiso d 0.230(4) A 2
H H4AA 0.330574 0.227462 0.843296 0.058 Uiso calc 0.230(4) A 2
H H4AB 0.099349 0.248796 0.875531 0.058 Uiso calc 0.230(4) A 2
H H4AC 0.291241 0.214194 0.917714 0.058 Uiso calc 0.230(4) A 2
C C5A 0.310(3) 0.3695(9) 0.8412(8) 0.041(5) Uiso d 0.230(4) A 2

loop_
_atom_site_aniso_label
_atom_site_aniso_U_11
_atom_site_aniso_U_22
_atom_site_aniso_U_33
_atom_site_aniso_U_12
_atom_site_aniso_U_13
_atom_site_aniso_U_23
O2 0.057(2) 0.066(2) 0.0398(19) -0.0032(19) -0.0148(17) -0.0134(17)
O3 0.0435(18) 0.0303(16) 0.0434(18) 0.0078(14) -0.0008(14) -0.0107(13)
O4 0.056(2) 0.0208(14) 0.0328(16) -0.0010(14) 0.0056(15) 0.0014(12)
O5 0.077(2) 0.0398(18) 0.0297(17) 0.0135(18) -0.0042(17) 0.0032(13)
C19 0.034(2) 0.031(2) 0.035(2) 0.0098(18) 0.0098(18) 0.0075(18)
C23 0.049(3) 0.030(2) 0.036(2) 0.009(2) 0.011(2) 0.008(2)
C10 0.029(2) 0.025(2) 0.043(2) 0.0000(17) -0.0052(19) -0.0017(19)
C26 0.033(2) 0.030(2) 0.031(2) -0.0031(18) 0.0027(19) 0.0025(17)
C21 0.031(2) 0.026(2) 0.047(3) -0.0033(18) 0.000(2) 0.0037(18)
C18 0.032(2) 0.026(2) 0.029(2) 0.0006(17) 0.0017(17) 0.0055(17)
C24 0.053(3) 0.038(2) 0.031(2) 0.017(2) 0.007(2) 0.0035(19)
C15 0.036(2) 0.022(2) 0.030(2) -0.0032(18) -0.0003(18) -0.0013(16)
C8 0.040(2) 0.032(2) 0.044(3) 0.005(2) -0.005(2) -0.009(2)
C17 0.026(2) 0.0237(19) 0.038(2) 0.0022(16) -0.0028(17) 0.0020(17)
C9 0.033(2) 0.027(2) 0.037(2) 0.0015(17) -0.0020(18) -0.0033(18)
C22 0.042(2) 0.028(2) 0.033(2) 0.003(2) 0.004(2) 0.0018(17)
C11 0.036(2) 0.030(2) 0.050(3) -0.0019(19) -0.007(2) -0.006(2)
C20 0.036(2) 0.031(2) 0.047(3) -0.0004(18) 0.008(2) 0.010(2)
C12 0.046(3) 0.037(2) 0.051(3) -0.001(2) -0.007(2) -0.015(2)
C6 0.058(3) 0.041(3) 0.033(2) 0.012(2) -0.002(2) 0.000(2)
C13 0.043(3) 0.034(2) 0.037(2) 0.005(2) -0.006(2) -0.0056(19)
C25 0.044(2) 0.036(2) 0.032(2) 0.004(2) -0.002(2) 0.0002(18)
C14 0.032(2) 0.025(2) 0.034(2) -0.0018(17) 0.0041(17) 0.0008(17)
C7 0.052(3) 0.038(2) 0.037(3) 0.004(2) -0.004(2) -0.016(2)
C16 0.026(2) 0.0223(19) 0.033(2) 0.0016(16) -0.0008(17) 0.0049(16)
S1 0.0628(10) 0.0413(9) 0.0309(8) 0.0206(8) 0.0025(7) -0.0008(6)
O1 0.052(3) 0.042(2) 0.042(2) 0.007(2) -0.015(2) -0.013(2)
C1 0.041(4) 0.031(4) 0.036(4) 0.008(3) -0.001(3) -0.008(3)
C2 0.033(5) 0.044(6) 0.039(5) 0.005(3) -0.007(3) -0.007(4)
C4 0.071(6) 0.037(4) 0.066(6) 0.001(4) -0.013(5) 0.012(4)
C3 0.041(4) 0.043(4) 0.037(4) 0.006(3) -0.001(3) -0.001(3)
C5 0.032(3) 0.030(3) 0.037(3) 0.001(2) 0.000(2) -0.004(3)

loop_
_atom_type_symbol
_atom_type_description
_atom_type_scat_dispersion_real
_atom_type_scat_dispersion_imag
_atom_type_scat_source
C C 0.0181 0.0091 'International Tables Vol C Tables 4.2.6.8 and 6.1.1.4'
H H 0.0000 0.0000 'International Tables Vol C Tables 4.2.6.8 and 6.1.1.4'
O O 0.0492 0.0322 'International Tables Vol C Tables 4.2.6.8 and 6.1.1.4'
S S 0.3331 0.5567 'International Tables Vol C Tables 4.2.6.8 and 6.1.1.4'

loop_
_geom_angle_atom_site_label_1
_geom_angle_atom_site_label_2
_geom_angle_atom_site_label_3
_geom_angle_site_symmetry_1
_geom_angle_site_symmetry_3
_geom_angle
_geom_angle_publ_flag
C8 O3 H3 . . 109.5 ?
C15 O4 H4 . . 109.5 ?
C23 C19 C18 . . 122.2(4) ?
C23 C19 C20 . . 121.2(4) ?
C20 C19 C18 . . 116.4(4) ?
C19 C23 H23 . . 117.9 ?
C19 C23 C24 . . 124.3(4) ?
C24 C23 H23 . . 117.9 ?
C17 C10 H10 . . 106.5 ?
C17 C10 C9 . . 113.1(3) ?
C17 C10 C11 . . 118.6(4) ?
C9 C10 H10 . . 106.5 ?
C11 C10 H10 . . 106.5 ?
C11 C10 C9 . . 104.9(4) ?
H26A C26 H26B . . 107.7 ?
C18 C26 H26A . . 108.8 ?
C18 C26 H26B . . 108.8 ?
C25 C26 H26A . . 108.8 ?
C25 C26 H26B . . 108.8 ?
C25 C26 C18 . . 113.8(4) ?
H21A C21 H21B . . 107.8 ?
C17 C21 H21A . . 109.0 ?
C17 C21 H21B . . 109.0 ?
C17 C21 C20 . . 112.8(3) ?
C20 C21 H21A . . 109.0 ?
C20 C21 H21B . . 109.0 ?
C19 C18 C26 . . 109.7(3) ?
C19 C18 C22 . . 106.9(3) ?
C19 C18 C16 . . 107.4(3) ?
C26 C18 C22 . . 109.7(3) ?
C26 C18 C16 . . 109.1(3) ?
C22 C18 C16 . . 113.9(3) ?
O5 C24 C23 . . 122.3(4) ?
O5 C24 C25 . . 121.1(5) ?
C23 C24 C25 . . 116.6(4) ?
O4 C15 H15 . . 107.3 ?
O4 C15 C14 . . 111.2(3) ?
O4 C15 C16 . . 110.5(3) ?
C14 C15 H15 . . 107.3 ?
C14 C15 C16 . . 113.0(3) ?
C16 C15 H15 . . 107.3 ?
O3 C8 C9 . . 107.5(3) ?
O3 C8 C12 . . 112.0(4) ?
O3 C8 C7 . . 109.5(4) ?
C12 C8 C9 . . 103.3(4) ?
C7 C8 C9 . . 112.7(4) ?
C7 C8 C12 . . 111.7(4) ?
C10 C17 C21 . . 109.9(3) ?
C10 C17 H17 . . 109.5 ?
C10 C17 C16 . . 108.8(3) ?
C21 C17 H17 . . 109.5 ?
C21 C17 C16 . . 109.5(3) ?
C16 C17 H17 . . 109.5 ?
C10 C9 C8 . . 100.3(3) ?
C13 C9 C10 . . 112.3(4) ?
C13 C9 C8 . . 108.7(3) ?
C14 C9 C10 . . 106.9(3) ?
C14 C9 C8 . . 116.2(4) ?
C14 C9 C13 . . 112.0(3) ?
C18 C22 H22A . . 109.5 ?
C18 C22 H22B . . 109.5 ?
C18 C22 H22C . . 109.5 ?
H22A C22 H22B . . 109.5 ?
H22A C22 H22C . . 109.5 ?
H22B C22 H22C . . 109.5 ?
C10 C11 H11A . . 110.8 ?
C10 C11 H11B . . 110.8 ?
C10 C11 C12 . . 104.6(4) ?
H11A C11 H11B . . 108.9 ?
C12 C11 H11A . . 110.8 ?
C12 C11 H11B . . 110.8 ?
C19 C20 C21 . . 113.3(4) ?
C19 C20 H20A . . 108.9 ?
C19 C20 H20B . . 108.9 ?
C21 C20 H20A . . 108.9 ?
C21 C20 H20B . . 108.9 ?
H20A C20 H20B . . 107.7 ?
C8 C12 H12A . . 110.3 ?
C8 C12 H12B . . 110.3 ?
C11 C12 C8 . . 107.0(4) ?
C11 C12 H12A . . 110.3 ?
C11 C12 H12B . . 110.3 ?
H12A C12 H12B . . 108.6 ?
H6AA C6 H6AB . . 107.8 ?
H6BC C6 H6BD . . 108.0 ?
C7 C6 H6AA . . 109.0 ?
C7 C6 H6AB . . 109.0 ?
C7 C6 H6BC . . 109.3 ?
C7 C6 H6BD . . 109.3 ?
C7 C6 S1 . . 113.1(4) ?
C7 C6 S1A . . 111.5(4) ?
S1 C6 H6AA . . 109.0 ?
S1 C6 H6AB . . 109.0 ?
S1A C6 H6BC . . 109.3 ?
S1A C6 H6BD . . 109.3 ?
C9 C13 H13A . . 109.5 ?
C9 C13 H13B . . 109.5 ?
C9 C13 H13C . . 109.5 ?
H13A C13 H13B . . 109.5 ?
H13A C13 H13C . . 109.5 ?
H13B C13 H13C . . 109.5 ?
C26 C25 H25A . . 109.6 ?
C26 C25 H25B . . 109.6 ?
C24 C25 C26 . . 110.4(4) ?
C24 C25 H25A . . 109.6 ?
C24 C25 H25B . . 109.6 ?
H25A C25 H25B . . 108.1 ?
C15 C14 H14A . . 108.8 ?
C15 C14 H14B . . 108.8 ?
C9 C14 C15 . . 113.8(3) ?
C9 C14 H14A . . 108.8 ?
C9 C14 H14B . . 108.8 ?
H14A C14 H14B . . 107.7 ?
O2 C7 C8 . . 121.7(5) ?
O2 C7 C6 . . 120.7(5) ?
C6 C7 C8 . . 117.5(4) ?
C18 C16 H16 . . 104.1 ?
C15 C16 C18 . . 114.2(3) ?
C15 C16 H16 . . 104.1 ?
C17 C16 C18 . . 113.6(3) ?
C17 C16 C15 . . 114.9(3) ?
C17 C16 H16 . . 104.1 ?
C5 S1 C6 . . 98.4(2) ?
C4 C1 C2 . . 110.8(8) ?
C4 C1 C3 . . 109.7(6) ?
C4 C1 C5 . . 109.0(7) ?
C3 C1 C2 . . 109.0(9) ?
C5 C1 C2 . . 105.2(7) ?
C5 C1 C3 . . 113.1(5) ?
C1 C2 H2A . . 109.5 ?
C1 C2 H2B . . 109.5 ?
C1 C2 H2C . . 109.5 ?
H2A C2 H2B . . 109.5 ?
H2A C2 H2C . . 109.5 ?
H2B C2 H2C . . 109.5 ?
C1 C4 H4A . . 109.5 ?
C1 C4 H4B . . 109.5 ?
C1 C4 H4C . . 109.5 ?
H4A C4 H4B . . 109.5 ?
H4A C4 H4C . . 109.5 ?
H4B C4 H4C . . 109.5 ?
C1 C3 H3A . . 109.5 ?
C1 C3 H3B . . 109.5 ?
C1 C3 H3C . . 109.5 ?
H3A C3 H3B . . 109.5 ?
H3A C3 H3C . . 109.5 ?
H3B C3 H3C . . 109.5 ?
O1 C5 S1 . . 121.9(4) ?
O1 C5 C1 . . 121.4(5) ?
C1 C5 S1 . . 116.6(4) ?
C5A S1A C6 . . 105.7(6) ?
C3A C1A C2A . . 108(3) ?
C3A C1A C4A . . 113.4(19) ?
C3A C1A C5A . . 113.4(17) ?
C4A C1A C2A . . 105(3) ?
C5A C1A C2A . . 105(2) ?
C5A C1A C4A . . 110.7(17) ?
C1A C2A H2AA . . 109.5 ?
C1A C2A H2AB . . 109.5 ?
C1A C2A H2AC . . 109.5 ?
H2AA C2A H2AB . . 109.5 ?
H2AA C2A H2AC . . 109.5 ?
H2AB C2A H2AC . . 109.5 ?
C1A C3A H3AA . . 109.5 ?
C1A C3A H3AB . . 109.5 ?
C1A C3A H3AC . . 109.5 ?
H3AA C3A H3AB . . 109.5 ?
H3AA C3A H3AC . . 109.5 ?
H3AB C3A H3AC . . 109.5 ?
C1A C4A H4AA . . 109.5 ?
C1A C4A H4AB . . 109.5 ?
C1A C4A H4AC . . 109.5 ?
H4AA C4A H4AB . . 109.5 ?
H4AA C4A H4AC . . 109.5 ?
H4AB C4A H4AC . . 109.5 ?
O1A C5A S1A . . 119.5(13) ?
O1A C5A C1A . . 121.7(15) ?
C1A C5A S1A . . 118.6(12) ?

loop_
_geom_bond_atom_site_label_1
_geom_bond_atom_site_label_2
_geom_bond_site_symmetry_2
_geom_bond_distance
_geom_bond_publ_flag
O2 C7 . 1.204(6) ?
O3 H3 . 0.8400 ?
O3 C8 . 1.422(6) ?
O4 H4 . 0.8400 ?
O4 C15 . 1.436(5) ?
O5 C24 . 1.238(5) ?
C19 C23 . 1.341(6) ?
C19 C18 . 1.523(6) ?
C19 C20 . 1.491(6) ?
C23 H23 . 0.9500 ?
C23 C24 . 1.443(7) ?
C10 H10 . 1.0000 ?
C10 C17 . 1.519(6) ?
C10 C9 . 1.542(6) ?
C10 C11 . 1.525(6) ?
C26 H26A . 0.9900 ?
C26 H26B . 0.9900 ?
C26 C18 . 1.536(6) ?
C26 C25 . 1.522(5) ?
C21 H21A . 0.9900 ?
C21 H21B . 0.9900 ?
C21 C17 . 1.524(6) ?
C21 C20 . 1.531(6) ?
C18 C22 . 1.547(6) ?
C18 C16 . 1.572(6) ?
C24 C25 . 1.495(6) ?
C15 H15 . 1.0000 ?
C15 C14 . 1.543(6) ?
C15 C16 . 1.549(5) ?
C8 C9 . 1.565(6) ?
C8 C12 . 1.547(7) ?
C8 C7 . 1.543(7) ?
C17 H17 . 1.0000 ?
C17 C16 . 1.536(6) ?
C9 C13 . 1.540(6) ?
C9 C14 . 1.518(6) ?
C22 H22A . 0.9800 ?
C22 H22B . 0.9800 ?
C22 H22C . 0.9800 ?
C11 H11A . 0.9900 ?
C11 H11B . 0.9900 ?
C11 C12 . 1.544(7) ?
C20 H20A . 0.9900 ?
C20 H20B . 0.9900 ?
C12 H12A . 0.9900 ?
C12 H12B . 0.9900 ?
C6 H6AA . 0.9900 ?
C6 H6AB . 0.9900 ?
C6 H6BC . 0.9900 ?
C6 H6BD . 0.9900 ?
C6 C7 . 1.514(7) ?
C6 S1 . 1.804(4) ?
C6 S1A . 1.807(5) ?
C13 H13A . 0.9800 ?
C13 H13B . 0.9800 ?
C13 H13C . 0.9800 ?
C25 H25A . 0.9900 ?
C25 H25B . 0.9900 ?
C14 H14A . 0.9900 ?
C14 H14B . 0.9900 ?
C16 H16 . 1.0000 ?
S1 C5 . 1.767(6) ?
O1 C5 . 1.203(6) ?
C1 C2 . 1.554(9) ?
C1 C4 . 1.519(11) ?
C1 C3 . 1.543(9) ?
C1 C5 . 1.538(9) ?
C2 H2A . 0.9800 ?
C2 H2B . 0.9800 ?
C2 H2C . 0.9800 ?
C4 H4A . 0.9800 ?
C4 H4B . 0.9800 ?
C4 H4C . 0.9800 ?
C3 H3A . 0.9800 ?
C3 H3B . 0.9800 ?
C3 H3C . 0.9800 ?
S1A C5A . 1.767(16) ?
O1A C5A . 1.209(17) ?
C1A C2A . 1.57(2) ?
C1A C3A . 1.50(2) ?
C1A C4A . 1.55(2) ?
C1A C5A . 1.553(19) ?
C2A H2AA . 0.9800 ?
C2A H2AB . 0.9800 ?
C2A H2AC . 0.9800 ?
C3A H3AA . 0.9800 ?
C3A H3AB . 0.9800 ?
C3A H3AC . 0.9800 ?
C4A H4AA . 0.9800 ?
C4A H4AB . 0.9800 ?
C4A H4AC . 0.9800 ?

loop_
_geom_hbond_atom_site_label_D
_geom_hbond_atom_site_label_H
_geom_hbond_atom_site_label_A
_geom_hbond_site_symmetry_A
_geom_hbond_distance_DH
_geom_hbond_distance_HA
_geom_hbond_distance_DA
_geom_hbond_angle_DHA
_geom_hbond_publ_flag
O3 H3 O5 2_565 0.84 1.96 2.802(4) 174.7 yes

loop_
_geom_torsion_atom_site_label_1
_geom_torsion_atom_site_label_2
_geom_torsion_atom_site_label_3
_geom_torsion_atom_site_label_4
_geom_torsion_site_symmetry_1
_geom_torsion_site_symmetry_2
_geom_torsion_site_symmetry_3
_geom_torsion_site_symmetry_4
_geom_torsion
_geom_torsion_publ_flag
O3 C8 C9 C10 . . . . 78.4(4) ?
O3 C8 C9 C13 . . . . -163.7(4) ?
O3 C8 C9 C14 . . . . -36.2(5) ?
O3 C8 C12 C11 . . . . -92.8(4) ?
O3 C8 C7 O2 . . . . -150.6(4) ?
O3 C8 C7 C6 . . . . 33.2(5) ?
O4 C15 C14 C9 . . . . 77.5(4) ?
O4 C15 C16 C18 . . . . 51.7(4) ?
O4 C15 C16 C17 . . . . -82.2(4) ?
O5 C24 C25 C26 . . . . -147.6(4) ?
C19 C23 C24 O5 . . . . 177.9(4) ?
C19 C23 C24 C25 . . . . -4.1(7) ?
C19 C18 C16 C15 . . . . 170.8(3) ?
C19 C18 C16 C17 . . . . -54.7(4) ?
C23 C19 C18 C26 . . . . -14.2(5) ?
C23 C19 C18 C22 . . . . 104.7(5) ?
C23 C19 C18 C16 . . . . -132.7(4) ?
C23 C19 C20 C21 . . . . 133.4(4) ?
C23 C24 C25 C26 . . . . 34.4(6) ?
C10 C17 C16 C18 . . . . 177.5(3) ?
C10 C17 C16 C15 . . . . -48.4(4) ?
C10 C9 C14 C15 . . . . 55.9(4) ?
C10 C11 C12 C8 . . . . 4.4(5) ?
C26 C18 C16 C15 . . . . 52.0(4) ?
C26 C18 C16 C17 . . . . -173.5(3) ?
C21 C17 C16 C18 . . . . 57.3(4) ?
C21 C17 C16 C15 . . . . -168.5(3) ?
C18 C19 C23 C24 . . . . -6.6(7) ?
C18 C19 C20 C21 . . . . -49.9(5) ?
C18 C26 C25 C24 . . . . -56.1(5) ?
C8 C9 C14 C15 . . . . 166.8(3) ?
C17 C10 C9 C8 . . . . 174.8(3) ?
C17 C10 C9 C13 . . . . 59.5(5) ?
C17 C10 C9 C14 . . . . -63.7(4) ?
C17 C10 C11 C12 . . . . -158.0(4) ?
C17 C21 C20 C19 . . . . 49.7(5) ?
C9 C10 C17 C21 . . . . 179.7(3) ?
C9 C10 C17 C16 . . . . 59.8(4) ?
C9 C10 C11 C12 . . . . -30.4(4) ?
C9 C8 C12 C11 . . . . 22.6(5) ?
C9 C8 C7 O2 . . . . 89.9(5) ?
C9 C8 C7 C6 . . . . -86.4(5) ?
C22 C18 C16 C15 . . . . -70.9(4) ?
C22 C18 C16 C17 . . . . 63.5(4) ?
C11 C10 C17 C21 . . . . -56.7(5) ?
C11 C10 C17 C16 . . . . -176.6(4) ?
C11 C10 C9 C8 . . . . 44.0(4) ?
C11 C10 C9 C13 . . . . -71.3(4) ?
C11 C10 C9 C14 . . . . 165.5(3) ?
C20 C19 C23 C24 . . . . 169.9(4) ?
C20 C19 C18 C26 . . . . 169.2(4) ?
C20 C19 C18 C22 . . . . -72.0(4) ?
C20 C19 C18 C16 . . . . 50.7(5) ?
C20 C21 C17 C10 . . . . -172.5(3) ?
C20 C21 C17 C16 . . . . -53.0(5) ?
C12 C8 C9 C10 . . . . -40.1(4) ?
C12 C8 C9 C13 . . . . 77.8(4) ?
C12 C8 C9 C14 . . . . -154.8(4) ?
C12 C8 C7 O2 . . . . -25.9(6) ?
C12 C8 C7 C6 . . . . 157.8(4) ?
C6 S1 C5 O1 . . . . -8.4(6) ?
C6 S1 C5 C1 . . . . 169.9(5) ?
C6 S1A C5A O1A . . . . 4(2) ?
C6 S1A C5A C1A . . . . 179.1(15) ?
C13 C9 C14 C15 . . . . -67.5(5) ?
C25 C26 C18 C19 . . . . 45.3(5) ?
C25 C26 C18 C22 . . . . -71.9(4) ?
C25 C26 C18 C16 . . . . 162.7(3) ?
C14 C15 C16 C18 . . . . 177.0(3) ?
C14 C15 C16 C17 . . . . 43.2(5) ?
C7 C8 C9 C10 . . . . -160.8(4) ?
C7 C8 C9 C13 . . . . -42.9(5) ?
C7 C8 C9 C14 . . . . 84.5(5) ?
C7 C8 C12 C11 . . . . 143.9(4) ?
C7 C6 S1 C5 . . . . -90.2(4) ?
C7 C6 S1A C5A . . . . 81.0(8) ?
C16 C15 C14 C9 . . . . -47.5(5) ?
S1 C6 C7 O2 . . . . 30.1(6) ?
S1 C6 C7 C8 . . . . -153.6(3) ?
C2 C1 C5 S1 . . . . -106.9(8) ?
C2 C1 C5 O1 . . . . 71.4(10) ?
C4 C1 C5 S1 . . . . 134.2(6) ?
C4 C1 C5 O1 . . . . -47.5(9) ?
C3 C1 C5 S1 . . . . 11.9(7) ?
C3 C1 C5 O1 . . . . -169.8(6) ?
S1A C6 C7 O2 . . . . -27.2(6) ?
S1A C6 C7 C8 . . . . 149.1(4) ?
C2A C1A C5A S1A . . . . 92(3) ?
C2A C1A C5A O1A . . . . -93(3) ?
C3A C1A C5A S1A . . . . -149.7(18) ?
C3A C1A C5A O1A . . . . 25(3) ?
C4A C1A C5A S1A . . . . -21(2) ?
C4A C1A C5A O1A . . . . 154(2) ?

loop_
_twin_individual_id
_twin_individual_mass_fraction_refined
1 0.89(4)
2 0.11(4)

_cod_database_fobs_code 2243875
